data_2021569
loop_
_publ_author_name
'Santiago de Oliveira, Yara'
'Saraiva Costa, Wendell'
'Ferreira Borges, Poliana'
'Silmara Alves de Santana, Maria'
'Ayala, Alejandro Pedro'

_publ_section_title
;
 The design of novel metronidazole benzoate structures: exploring
 stoichiometric diversity
;
_journal_coeditor_code JX3032
_journal_issue 5
_journal_name_full 'Acta Crystallographica Section C'
_journal_page_first
;
;
_journal_paper_doi 10.1107/S2053229619003838
_journal_volume 75
_journal_year 2019
_chemical_formula_iupac 'C13 H13 N3 O4, C7 H4 N2 O6'
_chemical_formula_moiety 'C13 H13 N3 O4, C7 H4 N2 O6'
_chemical_formula_sum 'C20 H17 N5 O10'
_chemical_formula_weight 487.39
_chemical_name_common
;
Benzoylmetronidazole--3,5-dinitrobenzoic acid (1/1)
;
_chemical_name_systematic
;
2-(2-Methyl-5-nitro-1<i>H</i>-imidazol-1-yl)ethyl benzoate--3,5-dinitrobenzoic
acid (1/1)
;
_space_group_crystal_system monoclinic
_space_group_IT_number 14
_space_group_name_Hall '-P 2ybc'
_space_group_name_H-M_alt 'P 1 21/c 1'
_symmetry_space_group_name_Hall '-P 2ybc'
_symmetry_space_group_name_H-M 'P 1 21/c 1'
_atom_sites_solution_hydrogens difmap
_atom_sites_solution_primary dual
_audit_creation_method
;
Olex2 1.2
(compiled 2018.05.29 svn.r3508 for OlexSys, GUI svn.r5506)
;
_cell_angle_alpha 90
_cell_angle_beta 99.505(2)
_cell_angle_gamma 90
_cell_formula_units_Z 4
_cell_length_a 21.0988(13)
_cell_length_b 8.4322(5)
_cell_length_c 12.0341(8)
_cell_measurement_reflns_used 9941
_cell_measurement_temperature 300(2)
_cell_measurement_theta_max 27.295
_cell_measurement_theta_min 2.607
_cell_volume 2111.6(2)
_computing_cell_refinement
;
SAINT (Bruker, 2016)
;
_computing_data_collection
;
APEX3 (Bruker, 2012)
;
_computing_data_reduction
;
SAINT (Bruker, 2016)
;
_computing_molecular_graphics
;
OLEX2 (Dolomanov <i>et al.</i>,  2009),
<i>MERCURY</i> (Version 3.10; Macrae <i>et al.</i>,  2008) and
<i>VEGA</i> (Pedretti <i>et al.</i>, 2004)
;
_computing_publication_material
;
OLEX2 (Dolomanov <i>et al.</i>,  2009)
;
_computing_structure_refinement
;
SHELXL2018 (Sheldrick, 2015b)
;
_computing_structure_solution
;
SHELXT2014 (Sheldrick, 2015a)
;
_diffrn_ambient_temperature 300
_diffrn_measured_fraction_theta_full 0.997
_diffrn_measured_fraction_theta_max 0.997
_diffrn_measurement_device_type 'Bruker APEXII CCD'
_diffrn_measurement_method '\f and \w scans'
_diffrn_radiation_type MoK\a
_diffrn_radiation_wavelength 0.71073
_diffrn_reflns_av_R_equivalents 0.1084
_diffrn_reflns_av_unetI/netI 0.0433
_diffrn_reflns_limit_h_max 27
_diffrn_reflns_limit_h_min -27
_diffrn_reflns_limit_k_max 10
_diffrn_reflns_limit_k_min -10
_diffrn_reflns_limit_l_max 15
_diffrn_reflns_limit_l_min -15
_diffrn_reflns_number 71598
_diffrn_reflns_theta_full 25.242
_diffrn_reflns_theta_max 27.494
_diffrn_reflns_theta_min 2.606
_exptl_absorpt_coefficient_mu 0.126
_exptl_absorpt_correction_T_max 0.7456
_exptl_absorpt_correction_T_min 0.5867
_exptl_absorpt_correction_type multi-scan
_exptl_absorpt_process_details
;
(SADABS; Bruker, 2016)
;
_exptl_crystal_colour 'clear light colourless'
_exptl_crystal_density_diffrn 1.533
_exptl_crystal_density_method 'not measured'
_exptl_crystal_description plate
_exptl_crystal_F_000 1008
_exptl_crystal_size_max 0.456
_exptl_crystal_size_mid 0.398
_exptl_crystal_size_min 0.064
_refine_diff_density_max 0.404
_refine_diff_density_min -0.354
_refine_ls_extinction_coef 0.026(4)
_refine_ls_extinction_expression Fc^*^=kFc[1+0.001xFc^2^\l^3^/sin(2\q)]^-1/4^
_refine_ls_extinction_method
;
SHELXL2018 (Sheldrick, 2015b)
;
_refine_ls_goodness_of_fit_ref 1.142
_refine_ls_hydrogen_treatment refall
_refine_ls_matrix_type full
_refine_ls_number_parameters 385
_refine_ls_number_reflns 4820
_refine_ls_number_restraints 0
_refine_ls_restrained_S_all 1.142
_refine_ls_R_factor_all 0.0975
_refine_ls_R_factor_gt 0.0645
_refine_ls_shift/su_max 0.000
_refine_ls_shift/su_mean 0.000
_refine_ls_structure_factor_coef Fsqd
_refine_ls_weighting_details 'w=1/[\s^2^(Fo^2^)+(0.0808P)^2^+2.0317P] where P=(Fo^2^+2Fc^2^)/3'
_refine_ls_weighting_scheme calc
_refine_ls_wR_factor_gt 0.1783
_refine_ls_wR_factor_ref 0.2129
_reflns_number_gt 3321
_reflns_number_total 4820
_reflns_threshold_expression 'I > 2\s(I)'
_cod_data_source_file jx3032sup1.cif
_cod_data_source_block bzmd35dnz
_cod_database_code 2021569
_shelx_space_group_comment
;
The symmetry employed for this shelxl refinement is uniquely defined
by the following loop, which should always be used as a source of
symmetry information in preference to the above space-group names.
They are only intended as comments.
;
_shelx_estimated_absorpt_t_min 0.945
_shelx_estimated_absorpt_t_max 0.992

loop_
_space_group_symop_operation_xyz
'x, y, z'
'-x, y+1/2, -z+1/2'
'-x, -y, -z'
'x, -y-1/2, z-1/2'

loop_
_atom_site_type_symbol
_atom_site_label
_atom_site_fract_x
_atom_site_fract_y
_atom_site_fract_z
_atom_site_U_iso_or_equiv
_atom_site_adp_type
_atom_site_calc_flag
_atom_site_occupancy
O O3 0.88887(9) 0.4296(3) 0.67819(18) 0.0501(5) Uani d 1
O O1' 0.62334(9) 0.4206(3) 0.8640(2) 0.0519(6) Uani d 1
O O6' 0.41665(11) 0.3221(3) 0.9795(2) 0.0617(7) Uani d 1
O O2' 0.62851(10) 0.6000(3) 0.7300(2) 0.0691(8) Uani d 1
N N1 0.84690(10) 0.3243(3) 0.8853(2) 0.0403(5) Uani d 1
O O3' 0.42660(12) 0.6852(3) 0.4624(2) 0.0659(7) Uani d 1
O O5' 0.32969(10) 0.4181(4) 0.8826(2) 0.0672(7) Uani d 1
O O4' 0.33601(11) 0.6115(4) 0.5067(2) 0.0731(8) Uani d 1
N N2 0.74971(11) 0.4037(3) 0.9065(2) 0.0485(6) Uani d 1
N N1' 0.38764(11) 0.3936(3) 0.8979(2) 0.0500(6) Uani d 1
O O2 0.95921(11) 0.3723(4) 1.0441(2) 0.0787(9) Uani d 1
O O4 0.97119(11) 0.5544(4) 0.6211(3) 0.0766(8) Uani d 1
N N3 0.90992(12) 0.4399(4) 1.0593(2) 0.0521(7) Uani d 1
O O1 0.90695(14) 0.5286(4) 1.1385(2) 0.0810(9) Uani d 1
N N2' 0.39462(13) 0.6237(3) 0.5270(2) 0.0533(7) Uani d 1
C C5' 0.52600(12) 0.5108(3) 0.7595(3) 0.0419(6) Uani d 1
C C1' 0.42448(12) 0.4538(3) 0.8136(3) 0.0419(6) Uani d 1
C C4' 0.49473(13) 0.5679(3) 0.6577(3) 0.0437(7) Uani d 1
C C6' 0.49130(13) 0.4515(4) 0.8391(3) 0.0427(7) Uani d 1
C C1 0.78368(13) 0.3235(4) 0.8418(3) 0.0434(7) Uani d 1
C C3' 0.42799(13) 0.5640(3) 0.6359(3) 0.0436(7) Uani d 1
C C3 0.85199(13) 0.4118(4) 0.9835(2) 0.0424(6) Uani d 1
C C7' 0.59800(13) 0.5155(4) 0.7827(3) 0.0461(7) Uani d 1
C C2' 0.39175(13) 0.5094(4) 0.7128(3) 0.0454(7) Uani d 1
C C7 0.91451(14) 0.5258(4) 0.6079(3) 0.0493(7) Uani d 1
C C8 0.86719(15) 0.5910(4) 0.5147(3) 0.0482(7) Uani d 1
C C5 0.89796(15) 0.2510(4) 0.8332(3) 0.0493(7) Uani d 1
C C6 0.93347(15) 0.3681(5) 0.7725(3) 0.0523(8) Uani d 1
C C2 0.79212(14) 0.4589(4) 0.9961(3) 0.0480(7) Uani d 1
C C11 0.7809(2) 0.7221(5) 0.3390(4) 0.0706(11) Uani d 1
C C4 0.75565(19) 0.2433(6) 0.7357(4) 0.0639(10) Uani d 1
C C10 0.75929(19) 0.6644(5) 0.4327(4) 0.0685(10) Uani d 1
C C9 0.80146(16) 0.5962(4) 0.5207(3) 0.0569(8) Uani d 1
C C13 0.8889(2) 0.6517(4) 0.4218(3) 0.0613(9) Uani d 1
C C12 0.8460(2) 0.7149(5) 0.3335(3) 0.0718(11) Uani d 1
H H4' 0.5171(15) 0.612(4) 0.593(3) 0.046(8) Uiso d 1
H H2' 0.3449(16) 0.512(4) 0.695(3) 0.041(8) Uiso d 1
H H5A 0.8774(17) 0.173(4) 0.780(3) 0.057(10) Uiso d 1
H H6' 0.5098(15) 0.409(4) 0.912(3) 0.044(8) Uiso d 1
H H5B 0.9296(17) 0.201(4) 0.897(3) 0.059(10) Uiso d 1
H H2 0.7782(19) 0.516(5) 1.051(3) 0.066(11) Uiso d 1
H H6A 0.9522(16) 0.454(4) 0.825(3) 0.049(9) Uiso d 1
H H9 0.7866(16) 0.548(4) 0.590(3) 0.047(9) Uiso d 1
H H1' 0.671(2) 0.429(5) 0.882(3) 0.073(12) Uiso d 1
H H6B 0.9718(18) 0.319(4) 0.747(3) 0.060(10) Uiso d 1
H H13 0.935(2) 0.639(6) 0.419(4) 0.089(14) Uiso d 1
H H10 0.714(2) 0.669(5) 0.439(4) 0.084(13) Uiso d 1
H H12 0.866(2) 0.751(6) 0.265(5) 0.110(17) Uiso d 1
H H11 0.7488(19) 0.769(5) 0.276(3) 0.067(11) Uiso d 1
H H4A 0.759(2) 0.131(7) 0.751(4) 0.104(17) Uiso d 1
H H4B 0.773(2) 0.282(5) 0.668(4) 0.072(12) Uiso d 1
H H4C 0.711(3) 0.267(6) 0.716(4) 0.099(16) Uiso d 1

loop_
_atom_site_aniso_label
_atom_site_aniso_U_11
_atom_site_aniso_U_22
_atom_site_aniso_U_33
_atom_site_aniso_U_12
_atom_site_aniso_U_13
_atom_site_aniso_U_23
O3 0.0329(10) 0.0680(14) 0.0492(12) -0.0043(9) 0.0063(8) 0.0048(10)
O1' 0.0273(9) 0.0594(13) 0.0677(14) 0.0030(9) 0.0035(9) 0.0137(11)
O6' 0.0479(12) 0.0870(18) 0.0510(13) 0.0040(12) 0.0107(10) -0.0001(12)
O2' 0.0353(11) 0.0812(17) 0.0884(19) -0.0069(11) 0.0032(11) 0.0323(15)
N1 0.0306(11) 0.0462(13) 0.0442(13) 0.0038(9) 0.0064(9) 0.0033(10)
O3' 0.0580(14) 0.0854(18) 0.0528(14) 0.0023(13) 0.0047(11) 0.0062(13)
O5' 0.0304(11) 0.099(2) 0.0742(17) 0.0064(11) 0.0144(10) -0.0028(14)
O4' 0.0410(12) 0.095(2) 0.0752(18) -0.0037(12) -0.0136(12) 0.0065(15)
N2 0.0296(11) 0.0577(15) 0.0581(16) 0.0034(10) 0.0075(11) 0.0069(12)
N1' 0.0341(12) 0.0632(16) 0.0539(16) 0.0018(11) 0.0107(11) -0.0132(13)
O2 0.0378(12) 0.124(2) 0.0699(17) 0.0138(14) -0.0042(11) -0.0054(16)
O4 0.0367(12) 0.104(2) 0.089(2) -0.0152(13) 0.0115(12) 0.0193(16)
N3 0.0404(13) 0.0696(18) 0.0443(15) -0.0002(12) 0.0013(11) 0.0053(13)
O1 0.0725(18) 0.109(2) 0.0557(16) 0.0028(16) -0.0065(13) -0.0216(16)
N2' 0.0437(14) 0.0577(16) 0.0536(16) 0.0041(12) -0.0061(12) -0.0073(13)
C5' 0.0296(12) 0.0395(14) 0.0551(17) 0.0026(10) 0.0029(11) -0.0038(13)
C1' 0.0292(12) 0.0481(15) 0.0481(16) 0.0014(11) 0.0054(11) -0.0098(12)
C4' 0.0327(13) 0.0443(15) 0.0529(17) 0.0021(11) 0.0033(12) -0.0045(13)
C6' 0.0321(13) 0.0448(15) 0.0498(17) 0.0014(11) 0.0024(12) -0.0065(13)
C1 0.0313(13) 0.0468(15) 0.0514(16) -0.0034(11) 0.0048(11) 0.0044(13)
C3' 0.0355(14) 0.0448(15) 0.0480(16) 0.0046(11) 0.0001(12) -0.0053(12)
C3 0.0347(13) 0.0499(16) 0.0420(15) 0.0029(11) 0.0042(11) 0.0082(12)
C7' 0.0333(13) 0.0466(16) 0.0569(18) -0.0009(12) 0.0029(12) 0.0028(14)
C2' 0.0305(13) 0.0500(16) 0.0542(17) 0.0036(11) 0.0027(12) -0.0101(14)
C7 0.0379(14) 0.0588(18) 0.0526(18) -0.0064(13) 0.0118(13) -0.0055(14)
C8 0.0451(15) 0.0503(17) 0.0493(17) -0.0048(13) 0.0079(13) -0.0066(13)
C5 0.0384(15) 0.0557(18) 0.0552(18) 0.0062(13) 0.0119(13) 0.0000(15)
C6 0.0348(14) 0.072(2) 0.0505(18) 0.0036(14) 0.0081(13) 0.0011(16)
C2 0.0408(15) 0.0587(18) 0.0456(17) 0.0085(13) 0.0100(13) 0.0043(14)
C11 0.081(3) 0.055(2) 0.067(2) 0.0016(19) -0.013(2) -0.0025(18)
C4 0.050(2) 0.077(3) 0.061(2) -0.0153(18) 0.0006(16) -0.0085(19)
C10 0.052(2) 0.063(2) 0.085(3) -0.0061(17) -0.0068(19) -0.006(2)
C9 0.0441(17) 0.0586(19) 0.066(2) -0.0098(14) 0.0048(15) -0.0023(17)
C13 0.065(2) 0.059(2) 0.063(2) 0.0035(17) 0.0208(18) 0.0003(17)
C12 0.103(3) 0.058(2) 0.055(2) 0.007(2) 0.016(2) 0.0025(17)

loop_
_atom_type_symbol
_atom_type_description
_atom_type_scat_dispersion_real
_atom_type_scat_dispersion_imag
_atom_type_scat_source
C C 0.0033 0.0016 'International Tables Vol C Tables 4.2.6.8 and 6.1.1.4'
H H 0.0000 0.0000 'International Tables Vol C Tables 4.2.6.8 and 6.1.1.4'
N N 0.0061 0.0033 'International Tables Vol C Tables 4.2.6.8 and 6.1.1.4'
O O 0.0106 0.0060 'International Tables Vol C Tables 4.2.6.8 and 6.1.1.4'

loop_
_geom_angle_atom_site_label_1
_geom_angle_atom_site_label_2
_geom_angle_atom_site_label_3
_geom_angle
C7 O3 C6 115.6(2)
C7' O1' H1' 113(2)
C1 N1 C3 105.5(2)
C1 N1 C5 125.4(3)
C3 N1 C5 129.1(2)
C1 N2 C2 106.9(2)
O6' N1' C1' 118.2(2)
O5' N1' O6' 123.9(3)
O5' N1' C1' 117.9(3)
O2 N3 C3 119.2(3)
O1 N3 O2 123.7(3)
O1 N3 C3 117.0(3)
O3' N2' C3' 118.5(3)
O4' N2' O3' 123.6(3)
O4' N2' C3' 117.9(3)
C4' C5' C6' 120.5(3)
C4' C5' C7' 118.5(3)
C6' C5' C7' 120.9(3)
C6' C1' N1' 118.4(3)
C2' C1' N1' 118.8(2)
C2' C1' C6' 122.8(3)
C5' C4' C3' 118.8(3)
C5' C4' H4' 125.4(18)
C3' C4' H4' 115.8(18)
C5' C6' C1' 118.2(3)
C5' C6' H6' 125.2(18)
C1' C6' H6' 116.6(19)
N1 C1 C4 124.5(3)
N2 C1 N1 111.3(3)
N2 C1 C4 124.2(3)
C4' C3' N2' 118.8(3)
C2' C3' N2' 118.5(3)
C2' C3' C4' 122.7(3)
N1 C3 N3 125.1(3)
C2 C3 N1 108.0(3)
C2 C3 N3 126.7(3)
O1' C7' C5' 113.6(3)
O2' C7' O1' 124.5(3)
O2' C7' C5' 122.0(3)
C1' C2' H2' 122.6(18)
C3' C2' C1' 117.0(3)
C3' C2' H2' 120.4(18)
O3 C7 C8 114.1(2)
O4 C7 O3 122.1(3)
O4 C7 C8 123.8(3)
C9 C8 C7 121.5(3)
C13 C8 C7 118.8(3)
C13 C8 C9 119.7(3)
N1 C5 C6 113.0(3)
N1 C5 H5A 107(2)
N1 C5 H5B 107(2)
C6 C5 H5A 109(2)
C6 C5 H5B 108(2)
H5A C5 H5B 113(3)
O3 C6 C5 107.8(3)
O3 C6 H6A 112.3(19)
O3 C6 H6B 111(2)
C5 C6 H6A 110.1(19)
C5 C6 H6B 112(2)
H6A C6 H6B 104(3)
N2 C2 H2 121(2)
C3 C2 N2 108.2(3)
C3 C2 H2 131(3)
C10 C11 C12 119.3(4)
C10 C11 H11 119(2)
C12 C11 H11 122(2)
C1 C4 H4A 106(3)
C1 C4 H4B 114(2)
C1 C4 H4C 111(3)
H4A C4 H4B 116(4)
H4A C4 H4C 107(4)
H4B C4 H4C 102(4)
C11 C10 C9 121.0(4)
C11 C10 H10 121(3)
C9 C10 H10 118(3)
C8 C9 H9 117.9(19)
C10 C9 C8 119.2(4)
C10 C9 H9 122.9(19)
C8 C13 C12 120.3(4)
C8 C13 H13 117(3)
C12 C13 H13 123(3)
C11 C12 H12 124(3)
C13 C12 C11 120.5(4)
C13 C12 H12 115(3)

loop_
_geom_bond_atom_site_label_1
_geom_bond_atom_site_label_2
_geom_bond_distance
O3 C7 1.347(4)
O3 C6 1.446(4)
O1' C7' 1.308(4)
O1' H1' 0.99(4)
O6' N1' 1.227(4)
O2' C7' 1.208(4)
N1 C1 1.350(3)
N1 C3 1.382(4)
N1 C5 1.469(4)
O3' N2' 1.225(4)
O5' N1' 1.223(3)
O4' N2' 1.225(3)
N2 C1 1.328(4)
N2 C2 1.364(4)
N1' C1' 1.467(4)
O2 N3 1.226(4)
O4 C7 1.204(4)
N3 O1 1.221(4)
N3 C3 1.419(4)
N2' C3' 1.469(4)
C5' C4' 1.379(4)
C5' C6' 1.391(4)
C5' C7' 1.499(4)
C1' C6' 1.393(4)
C1' C2' 1.375(4)
C4' C3' 1.390(4)
C4' H4' 1.05(3)
C6' H6' 0.97(3)
C1 C4 1.478(5)
C3' C2' 1.374(4)
C3 C2 1.356(4)
C2' H2' 0.98(3)
C7 C8 1.479(5)
C8 C9 1.401(4)
C8 C13 1.375(5)
C5 C6 1.501(5)
C5 H5A 0.97(4)
C5 H5B 1.02(4)
C6 H6A 1.00(4)
C6 H6B 1.00(4)
C2 H2 0.91(4)
C11 C10 1.373(6)
C11 C12 1.387(6)
C11 H11 1.01(4)
C4 H4A 0.97(6)
C4 H4B 1.01(4)
C4 H4C 0.95(5)
C10 C9 1.390(5)
C10 H10 0.97(5)
C9 H9 1.02(3)
C13 C12 1.384(6)
C13 H13 0.98(4)
C12 H12 1.04(5)

_cod_database_fobs_code 2021569
